data_7024470
loop_
_publ_author_name
'Tang, Jinkui'
'Nayak, Sanjit'
'Costa, Jos\'e S\'anchez'
'Robertazzi, Arturo'
'Pievo, Roberta'
'Mutikainen, Ilpo'
'Roubeau, Olivier'
'Teat, Simon J.'
'Gamez, Patrick'
'Reedijk, Jan'

_publ_section_title
;
 Manganese(III)-mediated cyclodimerization of a hydrazinyl derivative
 generating an unprecedented 1,2,3,5,6-substituted leuco-verdazyl ring.
;
_journal_issue 5
_journal_name_full 'Dalton transactions (Cambridge, England : 2003)'
_journal_page_first 1361
_journal_page_last 1365
_journal_paper_doi 10.1039/b917410a
_journal_volume 39
_journal_year 2010
_chemical_formula_sum 'C24 H20 Mn N6 O2'
_chemical_formula_weight 479.40
_chemical_name_systematic
;
?
;
_space_group_IT_number 60
_symmetry_cell_setting orthorhombic
_symmetry_space_group_name_Hall '-P 2n 2ab'
_symmetry_space_group_name_H-M 'P b c n'
_atom_sites_solution_hydrogens geom
_atom_sites_solution_primary direct
_atom_sites_solution_secondary difmap
_audit_creation_method SHELXL-97
_cell_angle_alpha 90.00
_cell_angle_beta 90.00
_cell_angle_gamma 90.00
_cell_formula_units_Z 4
_cell_length_a 20.661(2)
_cell_length_b 8.9103(10)
_cell_length_c 11.1550(12)
_cell_measurement_reflns_used 4155
_cell_measurement_temperature 150(2)
_cell_measurement_theta_max 33.26
_cell_measurement_theta_min 3.36
_cell_volume 2053.6(4)
_computing_cell_refinement 'Bruker SAINT'
_computing_data_collection 'Bruker APEX2'
_computing_data_reduction 'Bruker SAINT'
_computing_structure_refinement 'SHELXL-97 (Sheldrick, 1997)'
_computing_structure_solution 'SIR97 (Altomare, 1999)'
_diffrn_ambient_temperature 150(2)
_diffrn_measured_fraction_theta_full 0.998
_diffrn_measured_fraction_theta_max 0.998
_diffrn_measurement_device_type 'Bruker APEX II CCD diffractometer'
_diffrn_measurement_method '\w rotation with narrow frames'
_diffrn_radiation_monochromator 'silicon 111'
_diffrn_radiation_source 'ALS beamline 11.3.1'
_diffrn_radiation_type synchrotron
_diffrn_radiation_wavelength 0.77490
_diffrn_reflns_av_R_equivalents 0.0530
_diffrn_reflns_av_sigmaI/netI 0.0416
_diffrn_reflns_limit_h_max 13
_diffrn_reflns_limit_h_min -29
_diffrn_reflns_limit_k_max 12
_diffrn_reflns_limit_k_min -11
_diffrn_reflns_limit_l_max 15
_diffrn_reflns_limit_l_min -14
_diffrn_reflns_number 14462
_diffrn_reflns_theta_full 33.56
_diffrn_reflns_theta_max 33.56
_diffrn_reflns_theta_min 3.37
_diffrn_standards_number 0
_exptl_absorpt_coefficient_mu 0.949
_exptl_absorpt_correction_T_max 0.99
_exptl_absorpt_correction_T_min 0.83
_exptl_absorpt_correction_type multi-scan
_exptl_absorpt_process_details sadabs
_exptl_crystal_colour yellow
_exptl_crystal_density_diffrn 1.551
_exptl_crystal_density_method 'not measured'
_exptl_crystal_description needle
_exptl_crystal_F_000 988
_exptl_crystal_size_max 0.22
_exptl_crystal_size_mid 0.02
_exptl_crystal_size_min 0.01
_refine_diff_density_max 0.922
_refine_diff_density_min -0.512
_refine_diff_density_rms 0.086
_refine_ls_extinction_method none
_refine_ls_goodness_of_fit_ref 1.043
_refine_ls_hydrogen_treatment constr
_refine_ls_matrix_type full
_refine_ls_number_parameters 150
_refine_ls_number_reflns 3113
_refine_ls_number_restraints 0
_refine_ls_restrained_S_all 1.043
_refine_ls_R_factor_all 0.0541
_refine_ls_R_factor_gt 0.0445
_refine_ls_shift/su_max 0.000
_refine_ls_shift/su_mean 0.000
_refine_ls_structure_factor_coef Fsqd
_refine_ls_weighting_details 'calc w=1/[\s^2^(Fo^2^)+(0.0814P)^2^+0.4477P] where P=(Fo^2^+2Fc^2^)/3'
_refine_ls_weighting_scheme calc
_refine_ls_wR_factor_gt 0.1194
_refine_ls_wR_factor_ref 0.1274
_reflns_number_gt 2596
_reflns_number_total 3113
_reflns_threshold_expression >2sigma(I)
_cod_data_source_file b917410a.txt
_cod_data_source_block jk233
_cod_original_sg_symbol_H-M Pbcn
_cod_database_code 7024470

loop_
_symmetry_equiv_pos_as_xyz
'x, y, z'
'-x+1/2, -y+1/2, z+1/2'
'-x, y, -z+1/2'
'x+1/2, -y+1/2, -z'
'-x, -y, -z'
'x-1/2, y-1/2, -z-1/2'
'x, -y, z-1/2'
'-x-1/2, y-1/2, z'

loop_
_atom_site_label
_atom_site_type_symbol
_atom_site_fract_x
_atom_site_fract_y
_atom_site_fract_z
_atom_site_U_iso_or_equiv
_atom_site_adp_type
_atom_site_occupancy
_atom_site_symmetry_multiplicity
_atom_site_calc_flag
_atom_site_refinement_flags
Mn1 Mn 0.5000 -0.05508(4) 0.2500 0.01939(12) Uani 1 2 d S
N1 N 0.45011(6) -0.22856(16) 0.36386(12) 0.0228(3) Uani 1 1 d .
C2 C 0.39301(8) -0.2931(2) 0.33714(16) 0.0294(3) Uani 1 1 d .
H2A H 0.3734 -0.2693 0.2625 0.035 Uiso 1 1 calc R
C3 C 0.36178(8) -0.3909(2) 0.41134(18) 0.0320(4) Uani 1 1 d .
H3A H 0.3214 -0.4338 0.3891 0.038 Uiso 1 1 calc R
C4 C 0.39061(9) -0.42606(19) 0.52039(17) 0.0298(4) Uani 1 1 d .
H4A H 0.3700 -0.4939 0.5739 0.036 Uiso 1 1 calc R
C5 C 0.44872(8) -0.36278(19) 0.55046(15) 0.0262(3) Uani 1 1 d .
H5A H 0.4692 -0.3862 0.6243 0.031 Uiso 1 1 calc R
C6 C 0.47719(7) -0.26231(17) 0.46904(14) 0.0212(3) Uani 1 1 d .
N7 N 0.53516(6) -0.19730(15) 0.49615(12) 0.0224(3) Uani 1 1 d .
H7A H 0.5559 -0.2197 0.5627 0.027 Uiso 1 1 calc R
N8 N 0.55996(6) -0.09553(15) 0.41586(11) 0.0196(2) Uani 1 1 d .
C9 C 0.61450(7) -0.03603(17) 0.44609(14) 0.0209(3) Uani 1 1 d .
H9A H 0.6324 -0.0654 0.5209 0.025 Uiso 1 1 calc R
C10 C 0.65040(7) 0.07074(17) 0.37645(14) 0.0202(3) Uani 1 1 d .
C11 C 0.71115(7) 0.11208(19) 0.42241(15) 0.0250(3) Uani 1 1 d .
H11A H 0.7259 0.0662 0.4942 0.030 Uiso 1 1 calc R
C12 C 0.74975(8) 0.2161(2) 0.36742(16) 0.0293(3) Uani 1 1 d .
H12A H 0.7907 0.2419 0.4003 0.035 Uiso 1 1 calc R
C13 C 0.72794(9) 0.2832(2) 0.26274(16) 0.0297(4) Uani 1 1 d .
H13A H 0.7541 0.3561 0.2237 0.036 Uiso 1 1 calc R
C14 C 0.66871(8) 0.24509(19) 0.21496(15) 0.0258(3) Uani 1 1 d .
H14A H 0.6550 0.2923 0.1430 0.031 Uiso 1 1 calc R
C15 C 0.62781(8) 0.13845(18) 0.26928(14) 0.0209(3) Uani 1 1 d .
O16 O 0.57104(6) 0.10930(14) 0.22294(10) 0.0239(2) Uani 1 1 d .

loop_
_atom_site_aniso_label
_atom_site_aniso_U_11
_atom_site_aniso_U_22
_atom_site_aniso_U_33
_atom_site_aniso_U_23
_atom_site_aniso_U_13
_atom_site_aniso_U_12
Mn1 0.01425(17) 0.0269(2) 0.01706(19) 0.000 -0.00322(10) 0.000
N1 0.0175(6) 0.0297(7) 0.0211(6) -0.0005(5) -0.0023(4) -0.0021(5)
C2 0.0215(7) 0.0375(9) 0.0293(8) -0.0010(7) -0.0046(6) -0.0044(6)
C3 0.0216(7) 0.0344(9) 0.0401(10) -0.0039(7) 0.0014(7) -0.0069(6)
C4 0.0260(8) 0.0283(8) 0.0352(9) 0.0007(7) 0.0075(7) -0.0032(6)
C5 0.0266(7) 0.0284(7) 0.0238(7) 0.0025(6) 0.0024(6) 0.0003(6)
C6 0.0182(6) 0.0252(7) 0.0202(7) -0.0025(5) 0.0005(5) 0.0010(5)
N7 0.0195(6) 0.0305(7) 0.0170(6) 0.0039(5) -0.0026(4) -0.0026(5)
N8 0.0155(5) 0.0257(6) 0.0176(6) 0.0009(5) -0.0011(4) -0.0005(5)
C9 0.0162(6) 0.0277(7) 0.0186(6) -0.0001(5) -0.0029(5) 0.0022(5)
C10 0.0147(6) 0.0256(7) 0.0202(7) -0.0023(5) -0.0016(5) 0.0009(5)
C11 0.0176(6) 0.0323(8) 0.0250(7) -0.0018(6) -0.0043(5) 0.0003(6)
C12 0.0172(6) 0.0383(9) 0.0323(8) -0.0021(7) -0.0037(6) -0.0042(6)
C13 0.0232(8) 0.0349(9) 0.0309(8) 0.0007(7) 0.0026(6) -0.0077(7)
C14 0.0237(7) 0.0320(8) 0.0216(7) 0.0015(6) -0.0014(6) -0.0044(6)
C15 0.0168(6) 0.0264(7) 0.0194(6) -0.0028(5) -0.0021(5) 0.0000(5)
O16 0.0190(5) 0.0317(6) 0.0210(5) 0.0031(4) -0.0061(4) -0.0045(4)

loop_
_atom_type_symbol
_atom_type_description
_atom_type_scat_dispersion_real
_atom_type_scat_dispersion_imag
_atom_type_scat_source
C C -0.0020 0.0020 'International Tables Vol C Tables 4.2.6.8 and 6.1.1.4'
H H 0.0000 0.0000 'International Tables Vol C Tables 4.2.6.8 and 6.1.1.4'
N N -0.0031 0.0040 'International Tables Vol C Tables 4.2.6.8 and 6.1.1.4'
O O -0.0041 0.0074 'International Tables Vol C Tables 4.2.6.8 and 6.1.1.4'
Mn Mn 0.2237 0.8587 'International Tables Vol C Tables 4.2.6.8 and 6.1.1.4'

loop_
_geom_angle_atom_site_label_1
_geom_angle_atom_site_label_2
_geom_angle_atom_site_label_3
_geom_angle
_geom_angle_site_symmetry_1
_geom_angle_site_symmetry_3
O16 Mn1 O16 91.30(7) . 3_655
O16 Mn1 N1 94.47(5) . 3_655
O16 Mn1 N1 151.91(5) 3_655 3_655
O16 Mn1 N1 151.91(5) . .
O16 Mn1 N1 94.47(5) 3_655 .
N1 Mn1 N1 93.24(7) 3_655 .
O16 Mn1 N8 81.09(4) . .
O16 Mn1 N8 112.22(5) 3_655 .
N1 Mn1 N8 95.83(5) 3_655 .
N1 Mn1 N8 71.27(5) . .
O16 Mn1 N8 112.22(5) . 3_655
O16 Mn1 N8 81.09(4) 3_655 3_655
N1 Mn1 N8 71.27(5) 3_655 3_655
N1 Mn1 N8 95.83(5) . 3_655
N8 Mn1 N8 161.61(7) . 3_655
C6 N1 C2 117.78(14) . .
C6 N1 Mn1 117.32(10) . .
C2 N1 Mn1 124.75(11) . .
N1 C2 C3 123.60(17) . .
N1 C2 H2A 118.2 . .
C3 C2 H2A 118.2 . .
C2 C3 C4 118.17(16) . .
C2 C3 H3A 120.9 . .
C4 C3 H3A 120.9 . .
C5 C4 C3 119.85(16) . .
C5 C4 H4A 120.1 . .
C3 C4 H4A 120.1 . .
C4 C5 C6 118.15(16) . .
C4 C5 H5A 120.9 . .
C6 C5 H5A 120.9 . .
N1 C6 N7 117.87(14) . .
N1 C6 C5 122.45(14) . .
N7 C6 C5 119.67(14) . .
C6 N7 N8 117.59(12) . .
C6 N7 H7A 121.2 . .
N8 N7 H7A 121.2 . .
C9 N8 N7 115.25(13) . .
C9 N8 Mn1 128.93(11) . .
N7 N8 Mn1 115.81(9) . .
N8 C9 C10 125.63(14) . .
N8 C9 H9A 117.2 . .
C10 C9 H9A 117.2 . .
C11 C10 C15 119.35(14) . .
C11 C10 C9 115.98(14) . .
C15 C10 C9 124.63(13) . .
C12 C11 C10 122.33(15) . .
C12 C11 H11A 118.8 . .
C10 C11 H11A 118.8 . .
C11 C12 C13 118.70(15) . .
C11 C12 H12A 120.6 . .
C13 C12 H12A 120.6 . .
C14 C13 C12 120.52(16) . .
C14 C13 H13A 119.7 . .
C12 C13 H13A 119.7 . .
C13 C14 C15 122.20(16) . .
C13 C14 H14A 118.9 . .
C15 C14 H14A 118.9 . .
O16 C15 C14 120.12(14) . .
O16 C15 C10 122.95(14) . .
C14 C15 C10 116.89(14) . .
C15 O16 Mn1 135.24(10) . .

loop_
_geom_bond_atom_site_label_1
_geom_bond_atom_site_label_2
_geom_bond_distance
_geom_bond_site_symmetry_2
Mn1 O16 2.0954(12) .
Mn1 O16 2.0954(12) 3_655
Mn1 N1 2.2505(14) 3_655
Mn1 N1 2.2505(14) .
Mn1 N8 2.2556(13) .
Mn1 N8 2.2556(13) 3_655
N1 C6 1.334(2) .
N1 C2 1.346(2) .
C2 C3 1.364(3) .
C2 H2A 0.9500 .
C3 C4 1.390(3) .
C3 H3A 0.9500 .
C4 C5 1.368(2) .
C4 H4A 0.9500 .
C5 C6 1.404(2) .
C5 H5A 0.9500 .
C6 N7 1.364(2) .
N7 N8 1.3737(18) .
N7 H7A 0.8800 .
N8 C9 1.2902(18) .
C9 C10 1.435(2) .
C9 H9A 0.9500 .
C10 C11 1.405(2) .
C10 C15 1.418(2) .
C11 C12 1.368(2) .
C11 H11A 0.9500 .
C12 C13 1.387(3) .
C12 H12A 0.9500 .
C13 C14 1.378(2) .
C13 H13A 0.9500 .
C14 C15 1.409(2) .
C14 H14A 0.9500 .
C15 O16 1.3079(18) .
